data_7060834
loop_
_publ_author_name
'Mason, Helen E.'
'Musselle-Sexton, Jake R. C.'
'Howard, Judith A. K.'
'Probert, Michael R.'
'Sparkes, Hazel A.'

_publ_section_title
;
 Structural studies into the spin crossover behaviour of Fe(abpt)2(NCS)2
 polymorphs B and D
;
_journal_issue 31
_journal_name_full 'New Journal of Chemistry'
_journal_page_first 14014
_journal_page_last 14023
_journal_paper_doi 10.1039/D1NJ02607K
_journal_volume 45
_journal_year 2021
_chemical_formula_moiety '2(C13 H10 Fe0.5 N7 S)'
_chemical_formula_sum 'C26 H20 Fe N14 S2'
_chemical_formula_weight 648.53
_space_group_crystal_system monoclinic
_space_group_IT_number 14
_space_group_name_Hall '-P 2ybc'
_space_group_name_H-M_alt 'P 1 21/c 1'
_atom_sites_solution_hydrogens mixed
_audit_creation_date 2021-03-18
_audit_creation_method
;
Olex2 1.3
(compiled 2020.11.12 svn.r5f609507 for OlexSys, GUI svn.r6272)
;
_audit_update_record
;
2021-05-27 deposited with the CCDC.	2021-07-12 downloaded from the CCDC.
;
_cell_angle_alpha 90
_cell_angle_beta 106.875(10)
_cell_angle_gamma 90
_cell_formula_units_Z 4
_cell_length_a 10.7819(15)
_cell_length_b 15.870(4)
_cell_length_c 17.415(3)
_cell_measurement_reflns_used 4858
_cell_measurement_temperature 296.15
_cell_measurement_theta_max 17.528
_cell_measurement_theta_min 2.555
_cell_volume 2851.5(10)
_computing_cell_refinement 'SAINT V8.40A (Bruker, 2019)'
_computing_data_reduction 'SAINT V8.40A (Bruker, 2019)'
_computing_molecular_graphics 'Olex2 1.3 (Dolomanov et al., 2009)'
_computing_publication_material 'Olex2 1.3 (Dolomanov et al., 2009)'
_computing_structure_refinement 'XL  (Sheldrick, 2008)'
_diffrn_ambient_temperature 296.15
_diffrn_detector 'Bruker APEX2 area detector'
_diffrn_detector_area_resol_mean 7.9
_diffrn_detector_type 'CCD area detector'
_diffrn_measured_fraction_theta_full 0.495
_diffrn_measured_fraction_theta_max 0.495
_diffrn_measurement_device 'four-circle Huber diffractometer'
_diffrn_measurement_device_type 'Bruker APEX2 area detector'
_diffrn_measurement_method '\f scans'
_diffrn_radiation_monochromator 'mirror optics'
_diffrn_radiation_probe x-ray
_diffrn_radiation_type AgK\a
_diffrn_radiation_wavelength 0.56086
_diffrn_reflns_av_R_equivalents 0.0858
_diffrn_reflns_av_unetI/netI 0.0948
_diffrn_reflns_Laue_measured_fraction_full 0.495
_diffrn_reflns_Laue_measured_fraction_max 0.495
_diffrn_reflns_limit_h_max 12
_diffrn_reflns_limit_h_min -12
_diffrn_reflns_limit_k_max 15
_diffrn_reflns_limit_k_min -14
_diffrn_reflns_limit_l_max 19
_diffrn_reflns_limit_l_min -19
_diffrn_reflns_number 15847
_diffrn_reflns_point_group_measured_fraction_full 0.495
_diffrn_reflns_point_group_measured_fraction_max 0.495
_diffrn_reflns_theta_full 19.603
_diffrn_reflns_theta_max 19.603
_diffrn_reflns_theta_min 1.398
_diffrn_source 'microfocus sealed X-ray tube Ag'
_diffrn_source_current 0.6
_diffrn_source_power 0.03
_diffrn_source_type 'Incoatec I\ms Ag'
_diffrn_source_voltage 50.0
_exptl_absorpt_coefficient_mu 0.377
_exptl_absorpt_correction_T_max 0.7444
_exptl_absorpt_correction_T_min 0.5723
_exptl_absorpt_correction_type multi-scan
_exptl_absorpt_process_details
;
SADABS-2016/2 (Bruker,2016/2) was used for absorption correction.
wR2(int) was 0.1199 before and 0.0783 after correction.
The Ratio of minimum to maximum transmission is 0.7688.
The \l/2 correction factor is Not present.
;
_exptl_crystal_colour 'dark red'
_exptl_crystal_colour_modifier dark
_exptl_crystal_colour_primary red
_exptl_crystal_density_diffrn 1.511
_exptl_crystal_description block
_exptl_crystal_F_000 1328
_exptl_crystal_size_max 0.18
_exptl_crystal_size_mid 0.14
_exptl_crystal_size_min 0.12
_refine_diff_density_max 0.479
_refine_diff_density_min -0.417
_refine_diff_density_rms 0.084
_refine_ls_extinction_method none
_refine_ls_goodness_of_fit_ref 1.047
_refine_ls_hydrogen_treatment mixed
_refine_ls_matrix_type full
_refine_ls_number_parameters 403
_refine_ls_number_reflns 2524
_refine_ls_number_restraints 346
_refine_ls_restrained_S_all 0.981
_refine_ls_R_factor_all 0.1318
_refine_ls_R_factor_gt 0.0821
_refine_ls_shift/su_max 0.000
_refine_ls_shift/su_mean 0.000
_refine_ls_structure_factor_coef Fsqd
_refine_ls_weighting_details 'w=1/[\s^2^(Fo^2^)+(0.0555P)^2^+28.9857P] where P=(Fo^2^+2Fc^2^)/3'
_refine_ls_weighting_scheme calc
_refine_ls_wR_factor_gt 0.1916
_refine_ls_wR_factor_ref 0.2231
_reflns_Friedel_coverage 0.000
_reflns_number_gt 1647
_reflns_number_total 2524
_reflns_threshold_expression 'I > 2\s(I)'
_cod_data_source_file d1nj02607k2.cif
_cod_data_source_block poly_amb_presurereleased
_cod_depositor_comments 'Adding full bibliography for 7060820--7060846.cif.'
_cod_original_cell_volume 2851.7(9)
_cod_database_code 7060834
_shelx_shelxl_version_number 2018/3
_shelx_space_group_comment
;
The symmetry employed for this shelxl refinement is uniquely defined
by the following loop, which should always be used as a source of
symmetry information in preference to the above space-group names.
They are only intended as comments.
;
_shelx_estimated_absorpt_t_max 0.956
_shelx_estimated_absorpt_t_min 0.935
_olex2_refinement_description
;
1. Fixed Uiso
 At 1.2 times of:
  All C(H) groups, All N(H,H) groups
2. Rigid body (RIGU) restrains
 All non-hydrogen atoms
 with sigma for 1-2 distances of 0.004 and sigma for 1-3 distances of 0.004
3.a Aromatic/amide H refined with riding coordinates:
 C2(H2), C3(H3), C4(H4), C5(H5), C15(H15), C16(H16), C17(H17), C18(H18),
 C23(H23), C24(H24), C25(H25), C26(H26), C13(H13), C12(H12), C10(H10), C11(H11)
;
_olex2_exptl_crystal_mounting_method 'Crystal mounted in a diamond anvil cell'
_olex2_submission_special_instructions 'No special instructions were received'

loop_
_space_group_symop_operation_xyz
'x, y, z'
'-x, y+1/2, -z+1/2'
'-x, -y, -z'
'x, -y-1/2, z-1/2'

loop_
_atom_site_label
_atom_site_type_symbol
_atom_site_fract_x
_atom_site_fract_y
_atom_site_fract_z
_atom_site_U_iso_or_equiv
_atom_site_adp_type
_atom_site_occupancy
_atom_site_site_symmetry_order
_atom_site_calc_flag
_atom_site_refinement_flags_posn
_atom_site_refinement_flags_adp
_atom_site_refinement_flags_occupancy
_atom_site_disorder_assembly
_atom_site_disorder_group
Fe1 Fe 0.000000 0.500000 0.000000 0.0320(8) Uani 1 2 d S . P . .
Fe2 Fe 0.000000 0.500000 0.500000 0.0314(8) Uani 1 2 d S . P . .
S1 S -0.1671(3) 0.4324(3) 0.2235(2) 0.0465(11) Uani 1 1 d . . . . .
S2 S 0.4424(3) 0.5504(4) 0.6690(3) 0.0808(19) Uani 1 1 d . . . A 1
N1 N -0.0535(9) 0.4628(8) 0.1020(7) 0.045(4) Uani 1 1 d . . . . .
N2 N 0.1303(8) 0.5974(7) 0.0700(6) 0.033(3) Uani 1 1 d . . . . .
N3 N 0.1856(7) 0.4396(8) 0.0424(7) 0.040(3) Uani 1 1 d . . . . .
N4 N 0.2343(7) 0.3648(8) 0.0238(7) 0.037(3) Uani 1 1 d . . . . .
N5 N 0.3945(7) 0.4492(8) 0.0847(7) 0.038(3) Uani 1 1 d . . . . .
N6 N 0.5205(8) 0.4837(9) 0.1215(8) 0.052(4) Uani 1 1 d . . . . .
H6A H 0.543(12) 0.468(10) 0.175(10) 0.063 Uiso 1 1 d . U . . .
H6B H 0.588(12) 0.447(10) 0.106(9) 0.063 Uiso 1 1 d . U . . .
N8 N 0.1920(9) 0.5274(8) 0.5746(8) 0.048(3) Uani 1 1 d . . . . .
N9 N 0.0161(9) 0.6026(8) 0.4195(7) 0.042(3) Uani 1 1 d . . . . .
N10 N 0.0846(8) 0.4401(8) 0.4154(6) 0.032(3) Uani 1 1 d . . . . .
N11 N 0.1285(9) 0.3632(8) 0.4028(7) 0.038(3) Uani 1 1 d . . . . .
N12 N 0.1722(8) 0.4512(8) 0.3182(7) 0.032(3) Uani 1 1 d . . . . .
N13 N 0.2145(11) 0.4897(9) 0.2569(9) 0.049(4) Uani 1 1 d . . . . .
H13A H 0.164(12) 0.496(11) 0.211(9) 0.059 Uiso 1 1 d . U . . .
H13B H 0.294(12) 0.474(10) 0.282(9) 0.059 Uiso 1 1 d . U . . .
N14 N 0.2911(9) 0.3194(8) 0.2530(7) 0.043(3) Uani 1 1 d . . . . .
C1 C -0.1026(10) 0.4492(9) 0.1518(8) 0.033(4) Uani 1 1 d . . . . .
C2 C 0.0966(11) 0.6745(10) 0.0889(9) 0.043(4) Uani 1 1 d . . . . .
H2 H 0.009084 0.688456 0.072966 0.051 Uiso 1 1 calc R U . . .
C3 C 0.1812(12) 0.7329(10) 0.1294(10) 0.055(4) Uani 1 1 d . . . . .
H3 H 0.153346 0.786457 0.138304 0.066 Uiso 1 1 calc R U . . .
C4 C 0.3112(13) 0.7108(12) 0.1574(11) 0.064(5) Uani 1 1 d . . . . .
H4 H 0.371801 0.748695 0.187501 0.077 Uiso 1 1 calc R U . . .
C5 C 0.3481(11) 0.6336(11) 0.1403(10) 0.055(5) Uani 1 1 d . . . . .
H5 H 0.435348 0.618791 0.157110 0.066 Uiso 1 1 calc R U . . .
C6 C 0.2571(9) 0.5761(9) 0.0980(8) 0.034(3) Uani 1 1 d . . . . .
C7 C 0.2828(9) 0.4908(9) 0.0761(8) 0.032(3) Uani 1 1 d . . . . .
C8 C 0.3648(9) 0.3727(10) 0.0522(9) 0.041(4) Uani 1 1 d . . . . .
C14 C 0.2956(11) 0.5358(9) 0.6127(10) 0.048(4) Uani 1 1 d . . . . .
C15 C -0.0254(11) 0.6795(11) 0.4241(9) 0.040(4) Uani 1 1 d . . . . .
H15 H -0.067378 0.692341 0.462361 0.048 Uiso 1 1 calc R U . . .
C16 C -0.0077(11) 0.7418(12) 0.3730(11) 0.052(4) Uani 1 1 d . . . . .
H16 H -0.036446 0.796368 0.377326 0.063 Uiso 1 1 calc R U . . .
C17 C 0.0514(12) 0.7230(11) 0.3168(11) 0.057(5) Uani 1 1 d . . . . .
H17 H 0.064474 0.765460 0.283145 0.069 Uiso 1 1 calc R U . . .
C18 C 0.0917(11) 0.6450(11) 0.3082(9) 0.043(4) Uani 1 1 d . . . . .
H18 H 0.130815 0.632948 0.268397 0.052 Uiso 1 1 calc R U . . .
C19 C 0.0736(10) 0.5803(10) 0.3612(8) 0.031(3) Uani 1 1 d . . . . .
C20 C 0.1106(10) 0.4983(10) 0.3650(8) 0.028(3) Uani 1 1 d . . . . .
C21 C 0.1823(11) 0.3715(10) 0.3449(9) 0.035(3) Uani 1 1 d . . . . .
C22 C 0.2347(10) 0.2984(10) 0.3114(9) 0.036(3) Uani 1 1 d . . . . .
C23 C 0.3364(15) 0.2485(13) 0.2229(10) 0.062(5) Uani 1 1 d . . . . .
H23 H 0.377322 0.258226 0.183451 0.074 Uiso 1 1 calc R U . . .
C24 C 0.3287(13) 0.1698(12) 0.2430(10) 0.062(5) Uani 1 1 d . . . . .
H24 H 0.361940 0.126869 0.218507 0.074 Uiso 1 1 calc R U . . .
C25 C 0.2694(13) 0.1522(12) 0.3024(10) 0.058(4) Uani 1 1 d . . . . .
H25 H 0.260351 0.097076 0.318199 0.069 Uiso 1 1 calc R U . . .
C26 C 0.2239(12) 0.2204(11) 0.3372(10) 0.044(4) Uani 1 1 d . . . . .
H26 H 0.186256 0.211394 0.378310 0.053 Uiso 1 1 calc R U . . .
N7 N 0.5723(8) 0.3326(9) 0.0471(8) 0.058(4) Uani 1 1 d . . . . .
C9 C 0.4533(10) 0.3062(11) 0.0401(8) 0.041(4) Uani 1 1 d . . . . .
C13 C 0.4130(13) 0.2247(13) 0.0274(10) 0.059(5) Uani 1 1 d . . . . .
H13 H 0.328226 0.210243 0.024576 0.070 Uiso 1 1 calc R U . . .
C12 C 0.4989(14) 0.1638(15) 0.0186(11) 0.075(6) Uani 1 1 d . . . . .
H12 H 0.474477 0.107536 0.010687 0.090 Uiso 1 1 calc R U . . .
C10 C 0.6552(13) 0.2722(14) 0.0362(11) 0.072(6) Uani 1 1 d . . . . .
H10 H 0.739168 0.288381 0.038563 0.087 Uiso 1 1 calc R U . . .
C11 C 0.6228(14) 0.1896(14) 0.0219(12) 0.080(6) Uani 1 1 d . . . . .
H11 H 0.683266 0.150982 0.014600 0.095 Uiso 1 1 calc R U . . .

loop_
_atom_site_aniso_label
_atom_site_aniso_U_11
_atom_site_aniso_U_22
_atom_site_aniso_U_33
_atom_site_aniso_U_23
_atom_site_aniso_U_13
_atom_site_aniso_U_12
Fe1 0.0195(9) 0.036(2) 0.0425(19) -0.0004(14) 0.0127(11) 0.0023(11)
Fe2 0.0305(10) 0.030(2) 0.0351(18) 0.0014(13) 0.0115(12) 0.0008(12)
S1 0.0414(15) 0.058(4) 0.046(3) 0.0049(19) 0.0230(18) 0.0050(17)
S2 0.0347(15) 0.125(6) 0.074(4) 0.025(3) 0.002(2) -0.018(2)
N1 0.046(5) 0.054(11) 0.043(8) -0.009(6) 0.024(6) -0.002(5)
N2 0.030(3) 0.044(8) 0.026(7) 0.003(5) 0.012(4) 0.007(4)
N3 0.015(3) 0.043(7) 0.060(9) -0.001(5) 0.008(4) 0.009(4)
N4 0.025(3) 0.044(8) 0.039(8) -0.010(5) 0.007(5) 0.003(4)
N5 0.015(3) 0.050(8) 0.046(8) 0.001(5) 0.004(4) 0.003(4)
N6 0.020(4) 0.056(12) 0.074(11) -0.014(8) 0.002(5) -0.004(5)
N8 0.041(4) 0.041(12) 0.063(8) -0.002(6) 0.017(5) -0.006(5)
N9 0.034(4) 0.038(8) 0.054(8) -0.001(6) 0.015(5) 0.004(5)
N10 0.030(4) 0.036(7) 0.031(7) 0.009(5) 0.009(5) 0.011(5)
N11 0.038(5) 0.039(8) 0.041(8) 0.005(5) 0.017(6) 0.006(5)
N12 0.024(4) 0.038(7) 0.036(7) -0.005(5) 0.011(5) -0.004(5)
N13 0.046(5) 0.056(11) 0.055(9) 0.017(7) 0.031(6) 0.001(7)
N14 0.039(5) 0.044(10) 0.051(8) 0.000(6) 0.019(6) 0.007(5)
C1 0.031(5) 0.020(11) 0.051(9) 0.002(6) 0.018(6) 0.006(5)
C2 0.039(5) 0.033(9) 0.060(10) 0.005(6) 0.020(6) 0.006(5)
C3 0.052(5) 0.048(11) 0.068(12) -0.016(7) 0.023(7) 0.000(5)
C4 0.056(6) 0.056(12) 0.078(14) -0.023(9) 0.017(8) -0.004(7)
C5 0.030(5) 0.055(11) 0.074(12) -0.012(8) 0.004(6) 0.001(5)
C6 0.024(4) 0.039(8) 0.036(9) 0.007(5) 0.007(5) 0.002(4)
C7 0.022(4) 0.036(7) 0.039(9) 0.010(5) 0.011(5) 0.001(4)
C8 0.017(4) 0.049(8) 0.055(10) -0.002(6) 0.008(5) 0.011(4)
C14 0.036(4) 0.050(14) 0.062(10) 0.010(7) 0.023(6) 0.000(6)
C15 0.038(5) 0.030(10) 0.049(10) -0.019(6) 0.006(7) -0.011(6)
C16 0.038(6) 0.035(11) 0.076(12) 0.001(8) 0.005(7) -0.004(7)
C17 0.050(7) 0.031(10) 0.089(13) 0.020(8) 0.018(9) -0.001(7)
C18 0.041(6) 0.032(10) 0.053(11) 0.013(7) 0.009(7) -0.002(6)
C19 0.031(5) 0.027(7) 0.031(9) 0.003(6) 0.002(6) 0.000(5)
C20 0.027(4) 0.032(7) 0.025(8) 0.001(5) 0.005(5) 0.006(5)
C21 0.036(5) 0.034(7) 0.041(9) -0.008(6) 0.020(6) -0.006(6)
C22 0.023(4) 0.038(8) 0.048(9) -0.013(6) 0.013(6) -0.001(6)
C23 0.074(9) 0.074(11) 0.046(12) 0.019(9) 0.031(9) 0.048(10)
C24 0.060(7) 0.067(11) 0.051(12) 0.005(9) 0.007(8) 0.041(9)
C25 0.056(7) 0.042(10) 0.073(12) -0.001(8) 0.016(9) 0.007(8)
C26 0.047(6) 0.040(8) 0.045(11) -0.006(7) 0.013(8) -0.006(7)
N7 0.027(4) 0.081(10) 0.071(10) 0.010(7) 0.022(6) 0.026(5)
C9 0.026(4) 0.068(9) 0.029(10) -0.001(7) 0.007(6) 0.016(5)
C13 0.050(6) 0.063(9) 0.054(13) -0.006(9) 0.002(8) 0.020(6)
C12 0.073(7) 0.084(12) 0.055(15) -0.020(10) -0.002(9) 0.030(8)
C10 0.042(6) 0.103(13) 0.072(15) -0.001(11) 0.017(8) 0.042(7)
C11 0.065(7) 0.103(13) 0.067(15) -0.016(12) 0.013(9) 0.045(9)

loop_
_atom_type_symbol
_atom_type_description
_atom_type_scat_dispersion_real
_atom_type_scat_dispersion_imag
_atom_type_scat_source
C C 0.0013 0.0009 'International Tables Vol C Tables 4.2.6.8 and 6.1.1.4'
H H 0.0000 0.0000 'International Tables Vol C Tables 4.2.6.8 and 6.1.1.4'
N N 0.0030 0.0020 'International Tables Vol C Tables 4.2.6.8 and 6.1.1.4'
S S 0.0831 0.0770 'International Tables Vol C Tables 4.2.6.8 and 6.1.1.4'
Fe Fe 0.2928 0.5488 'International Tables Vol C Tables 4.2.6.8 and 6.1.1.4'

loop_
_geom_angle_atom_site_label_1
_geom_angle_atom_site_label_2
_geom_angle_atom_site_label_3
_geom_angle
_geom_angle_site_symmetry_1
_geom_angle_site_symmetry_3
_geom_angle_publ_flag
N1 Fe1 N1 180.0(6) 3_565 . ?
N1 Fe1 N2 91.0(4) . . ?
N1 Fe1 N2 91.0(4) 3_565 3_565 ?
N1 Fe1 N2 89.0(4) 3_565 . ?
N1 Fe1 N2 89.0(4) . 3_565 ?
N1 Fe1 N3 87.7(4) 3_565 . ?
N1 Fe1 N3 87.7(4) . 3_565 ?
N1 Fe1 N3 92.3(4) 3_565 3_565 ?
N1 Fe1 N3 92.3(4) . . ?
N2 Fe1 N2 180.0 3_565 . ?
N3 Fe1 N2 75.0(4) . . ?
N3 Fe1 N2 105.0(4) . 3_565 ?
N3 Fe1 N2 75.0(4) 3_565 3_565 ?
N3 Fe1 N2 105.0(4) 3_565 . ?
N3 Fe1 N3 180.0 . 3_565 ?
N8 Fe2 N8 180.0(3) 3_566 . ?
N8 Fe2 N9 90.3(4) 3_566 . ?
N8 Fe2 N9 90.3(4) . 3_566 ?
N8 Fe2 N9 89.7(4) . . ?
N8 Fe2 N9 89.7(4) 3_566 3_566 ?
N8 Fe2 N10 91.3(4) . 3_566 ?
N8 Fe2 N10 91.3(4) 3_566 . ?
N8 Fe2 N10 88.7(4) . . ?
N8 Fe2 N10 88.7(4) 3_566 3_566 ?
N9 Fe2 N9 180.0(5) . 3_566 ?
N10 Fe2 N9 103.7(4) . 3_566 ?
N10 Fe2 N9 76.3(4) 3_566 3_566 ?
N10 Fe2 N9 76.3(4) . . ?
N10 Fe2 N9 103.7(4) 3_566 . ?
N10 Fe2 N10 180.0 3_566 . ?
C1 N1 Fe1 168.3(11) . . ?
C2 N2 Fe1 126.9(8) . . ?
C2 N2 C6 117.1(12) . . ?
C6 N2 Fe1 116.0(9) . . ?
N4 N3 Fe1 133.4(8) . . ?
C7 N3 Fe1 114.7(9) . . ?
C7 N3 N4 109.1(8) . . ?
C8 N4 N3 105.2(11) . . ?
C7 N5 N6 124.4(12) . . ?
C8 N5 N6 128.0(9) . . ?
C8 N5 C7 107.6(9) . . ?
N5 N6 H6A 107(9) . . ?
N5 N6 H6B 109(8) . . ?
H6A N6 H6B 96(10) . . ?
C14 N8 Fe2 174.8(13) . . ?
C15 N9 Fe2 124.2(9) . . ?
C15 N9 C19 121.2(12) . . ?
C19 N9 Fe2 114.6(9) . . ?
N11 N10 Fe2 138.2(8) . . ?
N11 N10 C20 111.2(10) . . ?
C20 N10 Fe2 110.3(10) . . ?
C21 N11 N10 106.8(11) . . ?
C20 N12 N13 121.1(12) . . ?
C21 N12 N13 131.1(10) . . ?
C21 N12 C20 107.8(10) . . ?
N12 N13 H13A 121(9) . . ?
N12 N13 H13B 89(10) . . ?
H13A N13 H13B 142(10) . . ?
C22 N14 C23 111.4(15) . . ?
N1 C1 S1 177.9(13) . . ?
N2 C2 H2 117.8 . . ?
N2 C2 C3 124.4(12) . . ?
C3 C2 H2 117.8 . . ?
C2 C3 H3 120.9 . . ?
C2 C3 C4 118.1(14) . . ?
C4 C3 H3 120.9 . . ?
C3 C4 H4 120.5 . . ?
C5 C4 C3 119.0(16) . . ?
C5 C4 H4 120.5 . . ?
C4 C5 H5 119.8 . . ?
C4 C5 C6 120.5(12) . . ?
C6 C5 H5 119.8 . . ?
N2 C6 C5 120.8(13) . . ?
N2 C6 C7 112.8(11) . . ?
C5 C6 C7 126.4(10) . . ?
N3 C7 N5 108.4(12) . . ?
N3 C7 C6 120.1(9) . . ?
N5 C7 C6 131.4(10) . . ?
N4 C8 C9 121.8(13) . . ?
N5 C8 N4 109.5(10) . . ?
N5 C8 C9 128.6(10) . . ?
N8 C14 S2 178.0(16) . . ?
N9 C15 H15 119.5 . . ?
N9 C15 C16 121.0(15) . . ?
C16 C15 H15 119.5 . . ?
C15 C16 H16 120.2 . . ?
C17 C16 C15 119.6(17) . . ?
C17 C16 H16 120.2 . . ?
C16 C17 H17 119.2 . . ?
C18 C17 C16 121.7(14) . . ?
C18 C17 H17 119.2 . . ?
C17 C18 H18 120.5 . . ?
C17 C18 C19 118.9(15) . . ?
C19 C18 H18 120.5 . . ?
N9 C19 C18 117.6(14) . . ?
C20 C19 N9 113.5(10) . . ?
C20 C19 C18 128.9(12) . . ?
N10 C20 N12 103.5(13) . . ?
C19 C20 N10 124.9(10) . . ?
C19 C20 N12 131.5(11) . . ?
N11 C21 N12 110.7(11) . . ?
N11 C21 C22 122.0(14) . . ?
N12 C21 C22 127.1(12) . . ?
N14 C22 C21 113.9(14) . . ?
C26 C22 N14 125.3(12) . . ?
C26 C22 C21 120.8(13) . . ?
N14 C23 H23 116.0 . . ?
C24 C23 N14 128.0(16) . . ?
C24 C23 H23 116.0 . . ?
C23 C24 H24 120.9 . . ?
C23 C24 C25 118.1(14) . . ?
C25 C24 H24 120.9 . . ?
C24 C25 H25 121.3 . . ?
C24 C25 C26 117.4(19) . . ?
C26 C25 H25 121.3 . . ?
C22 C26 C25 119.7(16) . . ?
C22 C26 H26 120.1 . . ?
C25 C26 H26 120.1 . . ?
C9 N7 C10 115.1(15) . . ?
N7 C9 C8 114.2(14) . . ?
N7 C9 C13 124.8(12) . . ?
C13 C9 C8 120.9(11) . . ?
C9 C13 H13 120.3 . . ?
C9 C13 C12 119.5(15) . . ?
C12 C13 H13 120.3 . . ?
C13 C12 H12 121.3 . . ?
C13 C12 C11 117(2) . . ?
C11 C12 H12 121.3 . . ?
N7 C10 H10 118.0 . . ?
C11 C10 N7 124.0(14) . . ?
C11 C10 H10 118.0 . . ?
C12 C11 H11 120.4 . . ?
C10 C11 C12 119.1(14) . . ?
C10 C11 H11 120.4 . . ?

loop_
_geom_bond_atom_site_label_1
_geom_bond_atom_site_label_2
_geom_bond_distance
_geom_bond_site_symmetry_2
_geom_bond_publ_flag
Fe1 N1 2.106(11) 3_565 ?
Fe1 N1 2.106(10) . ?
Fe1 N2 2.203(11) 3_565 ?
Fe1 N2 2.203(11) . ?
Fe1 N3 2.147(8) . ?
Fe1 N3 2.147(8) 3_565 ?
Fe2 N8 2.144(11) 3_566 ?
Fe2 N8 2.144(11) . ?
Fe2 N9 2.188(13) 3_566 ?
Fe2 N9 2.188(13) . ?
Fe2 N10 2.165(10) . ?
Fe2 N10 2.165(10) 3_566 ?
S1 C1 1.618(12) . ?
S2 C14 1.619(14) . ?
N1 C1 1.160(14) . ?
N2 C2 1.344(18) . ?
N2 C6 1.355(13) . ?
N3 N4 1.374(15) . ?
N3 C7 1.322(16) . ?
N4 C8 1.356(13) . ?
N5 N6 1.432(14) . ?
N5 C7 1.344(13) . ?
N5 C8 1.338(16) . ?
N6 H6A 0.92(15) . ?
N6 H6B 1.03(13) . ?
N8 C14 1.130(17) . ?
N9 C15 1.310(19) . ?
N9 C19 1.382(15) . ?
N10 N11 1.349(16) . ?
N10 C20 1.359(18) . ?
N11 C21 1.308(14) . ?
N12 N13 1.415(16) . ?
N12 C20 1.407(16) . ?
N12 C21 1.341(18) . ?
N13 H13A 0.83(15) . ?
N13 H13B 0.88(13) . ?
N14 C22 1.368(17) . ?
N14 C23 1.39(2) . ?
C2 H2 0.9300 . ?
C2 C3 1.347(19) . ?
C3 H3 0.9300 . ?
C3 C4 1.388(19) . ?
C4 H4 0.9300 . ?
C4 C5 1.35(2) . ?
C5 H5 0.9300 . ?
C5 C6 1.385(19) . ?
C6 C7 1.454(18) . ?
C8 C9 1.478(17) . ?
C15 H15 0.9300 . ?
C15 C16 1.38(2) . ?
C16 H16 0.9300 . ?
C16 C17 1.35(2) . ?
C17 H17 0.9300 . ?
C17 C18 1.33(2) . ?
C18 H18 0.9300 . ?
C18 C19 1.43(2) . ?
C19 C20 1.356(19) . ?
C21 C22 1.482(19) . ?
C22 C26 1.34(2) . ?
C23 H23 0.9300 . ?
C23 C24 1.31(2) . ?
C24 H24 0.9300 . ?
C24 C25 1.39(2) . ?
C25 H25 0.9300 . ?
C25 C26 1.40(2) . ?
C26 H26 0.9300 . ?
N7 C9 1.321(14) . ?
N7 C10 1.361(18) . ?
C9 C13 1.36(2) . ?
C13 H13 0.9300 . ?
C13 C12 1.38(2) . ?
C12 H12 0.9300 . ?
C12 C11 1.38(2) . ?
C10 H10 0.9300 . ?
C10 C11 1.36(3) . ?
C11 H11 0.9300 . ?

loop_
_geom_torsion_atom_site_label_1
_geom_torsion_atom_site_label_2
_geom_torsion_atom_site_label_3
_geom_torsion_atom_site_label_4
_geom_torsion
_geom_torsion_site_symmetry_1
_geom_torsion_site_symmetry_2
_geom_torsion_site_symmetry_3
_geom_torsion_site_symmetry_4
_geom_torsion_publ_flag
Fe1 N2 C2 C3 -177.4(11) . . . . ?
Fe1 N2 C6 C5 177.7(11) . . . . ?
Fe1 N2 C6 C7 -0.3(14) . . . . ?
Fe1 N3 N4 C8 162.6(10) . . . . ?
Fe1 N3 C7 N5 -167.5(9) . . . . ?
Fe1 N3 C7 C6 13.3(16) . . . . ?
Fe2 N9 C15 C16 177.7(11) . . . . ?
Fe2 N9 C19 C18 -177.8(10) . . . . ?
Fe2 N9 C19 C20 -0.5(13) . . . . ?
Fe2 N10 N11 C21 -172.9(10) . . . . ?
Fe2 N10 C20 N12 176.2(7) . . . . ?
Fe2 N10 C20 C19 -7.9(16) . . . . ?
N2 C2 C3 C4 -4(2) . . . . ?
N2 C6 C7 N3 -8.7(18) . . . . ?
N2 C6 C7 N5 172.4(13) . . . . ?
N3 N4 C8 N5 -1.4(17) . . . . ?
N3 N4 C8 C9 -176.9(14) . . . . ?
N4 N3 C7 N5 -3.9(15) . . . . ?
N4 N3 C7 C6 177.0(12) . . . . ?
N4 C8 C9 N7 159.2(13) . . . . ?
N4 C8 C9 C13 -24(2) . . . . ?
N5 C8 C9 N7 -15(2) . . . . ?
N5 C8 C9 C13 161.4(15) . . . . ?
N6 N5 C7 N3 -177.9(13) . . . . ?
N6 N5 C7 C6 1(2) . . . . ?
N6 N5 C8 N4 180.0(13) . . . . ?
N6 N5 C8 C9 -5(3) . . . . ?
N9 C15 C16 C17 1(2) . . . . ?
N9 C19 C20 N10 5.9(18) . . . . ?
N9 C19 C20 N12 -179.5(13) . . . . ?
N10 N11 C21 N12 -1.3(15) . . . . ?
N10 N11 C21 C22 -176.3(12) . . . . ?
N11 N10 C20 N12 1.2(14) . . . . ?
N11 N10 C20 C19 177.1(11) . . . . ?
N11 C21 C22 N14 -178.0(12) . . . . ?
N11 C21 C22 C26 3(2) . . . . ?
N12 C21 C22 N14 8(2) . . . . ?
N12 C21 C22 C26 -171.3(14) . . . . ?
N13 N12 C20 N10 179.6(11) . . . . ?
N13 N12 C20 C19 4(2) . . . . ?
N13 N12 C21 N11 -179.7(12) . . . . ?
N13 N12 C21 C22 -5(2) . . . . ?
N14 C22 C26 C25 -2(2) . . . . ?
N14 C23 C24 C25 -1(3) . . . . ?
C2 N2 C6 C5 -4(2) . . . . ?
C2 N2 C6 C7 178.4(11) . . . . ?
C2 C3 C4 C5 3(3) . . . . ?
C3 C4 C5 C6 -2(3) . . . . ?
C4 C5 C6 N2 3(2) . . . . ?
C4 C5 C6 C7 -179.4(16) . . . . ?
C5 C6 C7 N3 173.4(14) . . . . ?
C5 C6 C7 N5 -6(2) . . . . ?
C6 N2 C2 C3 4(2) . . . . ?
C7 N3 N4 C8 3.2(16) . . . . ?
C7 N5 C8 N4 -0.9(17) . . . . ?
C7 N5 C8 C9 174.2(15) . . . . ?
C8 N5 C7 N3 2.9(16) . . . . ?
C8 N5 C7 C6 -178.0(14) . . . . ?
C8 C9 C13 C12 -178.2(16) . . . . ?
C15 N9 C19 C18 2.8(19) . . . . ?
C15 N9 C19 C20 -179.9(13) . . . . ?
C15 C16 C17 C18 1(2) . . . . ?
C16 C17 C18 C19 -1(2) . . . . ?
C17 C18 C19 N9 -1(2) . . . . ?
C17 C18 C19 C20 -177.5(14) . . . . ?
C18 C19 C20 N10 -177.2(14) . . . . ?
C18 C19 C20 N12 -3(2) . . . . ?
C19 N9 C15 C16 -3(2) . . . . ?
C20 N10 N11 C21 0.0(14) . . . . ?
C20 N12 C21 N11 2.1(15) . . . . ?
C20 N12 C21 C22 176.8(12) . . . . ?
C21 N12 C20 N10 -2.0(14) . . . . ?
C21 N12 C20 C19 -177.5(13) . . . . ?
C21 C22 C26 C25 177.4(13) . . . . ?
C22 N14 C23 C24 1(3) . . . . ?
C23 N14 C22 C21 -179.0(13) . . . . ?
C23 N14 C22 C26 0(2) . . . . ?
C23 C24 C25 C26 -1(2) . . . . ?
C24 C25 C26 C22 2(2) . . . . ?
N7 C9 C13 C12 -2(2) . . . . ?
N7 C10 C11 C12 0(3) . . . . ?
C9 N7 C10 C11 -2(3) . . . . ?
C9 C13 C12 C11 -1(3) . . . . ?
C13 C12 C11 C10 2(3) . . . . ?
C10 N7 C9 C8 -180.0(15) . . . . ?
C10 N7 C9 C13 3(2) . . . . ?
